data_7027240
loop_
_publ_author_name
'Curtis, David'
'Lesley, M. J. Gerald'
'Norman, Nicholas C.'
'Orpen, A. Guy'
'Starbuck, Jonathan'

_publ_section_title
;
 Phosphine exchange reactions involving cis-[Pt(PPh3)2(Bcat)2]
 (cat&#x2005;=&#x2005;1,2-O2C6H4) and the oxidative addition of
 1,2-B2Cl2(NMe2)2 to Pt0
;
_journal_issue 10
_journal_name_full 'Journal of the Chemical Society, Dalton Transactions'
_journal_page_first 1687
_journal_paper_doi 10.1039/a810006c
_journal_year 1999
_chemical_formula_sum 'C38 H36 B Cl2 N P2 Pt'
_chemical_formula_weight 845.42
_chemical_name_systematic
; 
 ? 
;
_space_group_IT_number 2
_symmetry_cell_setting triclinic
_symmetry_space_group_name_Hall '-P 1'
_symmetry_space_group_name_H-M 'P -1'
_atom_sites_solution_hydrogens geom
_atom_sites_solution_primary direct
_atom_sites_solution_secondary difmap
_audit_creation_method SHELXL
_cell_angle_alpha 95.819(6)
_cell_angle_beta 92.523(10)
_cell_angle_gamma 105.637(6)
_cell_formula_units_Z 2
_cell_length_a 10.865(5)
_cell_length_b 12.093(6)
_cell_length_c 14.228(5)
_cell_measurement_reflns_used 271
_cell_measurement_temperature 173(2)
_cell_volume 1786.0(14)
_diffrn_ambient_temperature 173(2)
_diffrn_measurement_device 'Siemens SMART CCD diffractometer'
_diffrn_measurement_method '\w rotation with narrow frames'
_diffrn_radiation_monochromator graphite
_diffrn_radiation_source 'fine-focus sealed tube'
_diffrn_radiation_type MoK\a
_diffrn_radiation_wavelength 0.71073
_diffrn_reflns_av_R_equivalents 0.0478
_diffrn_reflns_av_sigmaI/netI 0.0585
_diffrn_reflns_limit_h_max 14
_diffrn_reflns_limit_h_min -14
_diffrn_reflns_limit_k_max 15
_diffrn_reflns_limit_k_min -15
_diffrn_reflns_limit_l_max 18
_diffrn_reflns_limit_l_min -18
_diffrn_reflns_number 14303
_diffrn_reflns_theta_max 24.00
_diffrn_reflns_theta_min 1.44
_exptl_absorpt_coefficient_mu 4.195
_exptl_absorpt_correction_T_max 0.547751
_exptl_absorpt_correction_T_min 0.302755
_exptl_absorpt_correction_type empirical
_exptl_crystal_colour colourless
_exptl_crystal_density_diffrn 1.572
_exptl_crystal_description plate
_exptl_crystal_F_000 836
_exptl_crystal_size_max 0.4
_exptl_crystal_size_mid 0.2
_exptl_crystal_size_min 0.2
_refine_diff_density_max 1.222
_refine_diff_density_min -0.942
_refine_diff_density_rms 0.116
_refine_ls_extinction_method none
_refine_ls_goodness_of_fit_all 1.004
_refine_ls_goodness_of_fit_obs 1.047
_refine_ls_hydrogen_treatment 'see text'
_refine_ls_matrix_type full
_refine_ls_number_parameters 456
_refine_ls_number_reflns 5577
_refine_ls_number_restraints 27
_refine_ls_restrained_S_all 1.003
_refine_ls_restrained_S_obs 1.045
_refine_ls_R_factor_all 0.0418
_refine_ls_R_factor_obs 0.0307
_refine_ls_shift/esd_max 0.002
_refine_ls_shift/esd_mean 0.000
_refine_ls_structure_factor_coef Fsqd
_refine_ls_weighting_details 'w=1/[\s^2^(Fo^2^)+(0.0241P)^2^+0.0000P] where P=(Fo^2^+2Fc^2^)/3'
_refine_ls_weighting_scheme calc
_refine_ls_wR_factor_all 0.0616
_refine_ls_wR_factor_obs 0.0585
_reflns_number_observed 4722
_reflns_number_total 5583
_reflns_observed_criterion >2sigma(I)
_cod_data_source_file 810006csup1.cif
_cod_data_source_block 17
_cod_depositor_comments
;
The following automatic conversions were performed:

'_symmetry_cell_setting' value 'Triclinic' changed to 'triclinic'
according to /home/saulius/struct/CIF-dictionaries/cif_core.dic
dictionary named 'cif_core.dic' version 2.4.2 from 2011-04-26.

Automatic conversion script
Id: cif_fix_values 1891 2012-01-12 08:04:46Z andrius 

The following automatic conversions were performed:

'_refine_ls_weighting_scheme' value 'calc
w=1/[\s^2^(Fo^2^)+(0.0241P)^2^+0.0000P] where P=(Fo^2^+2Fc^2^)/3' was
changed to 'calc'. New tag '_refine_ls_weighting_details' was
created. The value of the new tag was set to
'w=1/[\s^2^(Fo^2^)+(0.0241P)^2^+0.0000P] where P=(Fo^2^+2Fc^2^)/3'.

Automatic conversion script
Id: cif_fix_values 3143 2015-03-26 13:38:13Z robertas 
;
_cod_original_cell_volume 1786.1(13)
_cod_original_sg_symbol_H-M P-1
_cod_database_code 7027240

loop_
_symmetry_equiv_pos_as_xyz
'x, y, z'
'-x, -y, -z'

loop_
_atom_site_aniso_label
_atom_site_aniso_U_11
_atom_site_aniso_U_22
_atom_site_aniso_U_33
_atom_site_aniso_U_23
_atom_site_aniso_U_13
_atom_site_aniso_U_12
Pt1 0.02492(13) 0.02061(11) 0.02373(11) 0.00779(7) 0.00296(8) 0.00506(8)
Cl1 0.0358(9) 0.0305(8) 0.0503(9) 0.0143(6) 0.0179(7) 0.0125(6)
B1 0.025(6) 0.014(4) 0.026(5) 0.000(4) -0.023(4) -0.003(4)
N1 0.026(4) 0.032(4) 0.026(4) 0.006(3) -0.001(3) 0.005(3)
Cl2 0.037(2) 0.046(2) 0.0188(14) 0.0008(11) 0.0019(13) 0.0154(13)
C1 0.020(5) 0.071(8) 0.040(7) -0.001(6) -0.008(5) 0.002(4)
C2 0.043(11) 0.038(7) 0.024(8) -0.007(5) 0.005(6) 0.001(6)
B1' 0.027(6) 0.026(6) 0.027(6) 0.0033(12) 0.0018(11) 0.007(2)
N1' 0.014(13) 0.030(12) 0.083(19) 0.029(13) -0.013(14) 0.004(10)
Cl2' 0.052(8) 0.060(6) 0.018(5) -0.001(4) -0.010(5) 0.016(5)
C1' 0.027(9) 0.028(9) 0.028(9) 0.003(2) 0.002(2) 0.008(3)
C2' 0.017(11) 0.016(11) 0.017(11) 0.001(2) 0.001(2) 0.005(4)
P1 0.0244(8) 0.0203(7) 0.0208(7) 0.0071(5) 0.0030(6) 0.0064(6)
P2 0.0262(8) 0.0200(7) 0.0198(7) 0.0069(5) 0.0035(6) 0.0058(6)
C3 0.022(3) 0.029(3) 0.020(3) 0.007(2) 0.003(2) 0.008(2)
C4 0.057(4) 0.031(3) 0.023(3) 0.007(2) 0.011(3) 0.021(3)
C5 0.070(5) 0.050(4) 0.035(3) 0.026(3) 0.015(3) 0.034(3)
C6 0.063(5) 0.070(4) 0.023(3) 0.018(3) 0.017(3) 0.036(4)
C7 0.047(4) 0.056(4) 0.024(3) -0.002(3) 0.005(3) 0.025(3)
C8 0.034(3) 0.030(3) 0.026(3) 0.004(2) 0.000(3) 0.011(3)
C9 0.022(3) 0.021(3) 0.023(3) 0.002(2) 0.003(2) 0.010(2)
C10 0.034(4) 0.030(3) 0.020(3) 0.004(2) 0.008(3) 0.008(3)
C11 0.025(3) 0.036(3) 0.034(3) 0.002(2) 0.005(3) 0.001(3)
C12 0.025(3) 0.040(3) 0.034(3) 0.000(3) 0.001(3) 0.008(3)
C13 0.035(4) 0.047(4) 0.023(3) 0.005(3) -0.003(3) 0.013(3)
C14 0.033(4) 0.038(3) 0.028(3) 0.014(2) 0.006(3) 0.002(3)
C15 0.029(3) 0.026(3) 0.025(3) 0.012(2) 0.008(3) 0.008(2)
C16 0.037(4) 0.029(3) 0.028(3) 0.009(2) 0.009(3) 0.012(3)
C17 0.054(4) 0.042(3) 0.034(3) 0.010(3) 0.018(3) 0.025(3)
C18 0.044(4) 0.054(4) 0.041(4) 0.026(3) 0.018(3) 0.031(3)
C19 0.026(4) 0.050(4) 0.053(4) 0.022(3) 0.000(3) 0.013(3)
C20 0.032(4) 0.035(3) 0.039(3) 0.011(3) -0.001(3) 0.008(3)
C21 0.025(3) 0.030(3) 0.018(3) 0.008(2) 0.010(2) 0.007(2)
C22 0.032(3) 0.030(3) 0.024(3) 0.005(2) 0.007(3) 0.012(3)
C23 0.045(4) 0.039(3) 0.029(3) 0.010(3) 0.009(3) 0.023(3)
C24 0.030(4) 0.066(4) 0.027(3) 0.014(3) 0.004(3) 0.021(3)
C25 0.042(4) 0.047(4) 0.032(3) 0.003(3) -0.002(3) 0.011(3)
C26 0.043(4) 0.033(3) 0.028(3) 0.006(2) 0.004(3) 0.009(3)
C27 0.024(3) 0.029(3) 0.020(3) 0.006(2) 0.003(2) 0.008(2)
C28 0.037(4) 0.030(3) 0.023(3) 0.007(2) 0.006(3) 0.006(3)
C29 0.045(4) 0.043(4) 0.022(3) 0.008(3) 0.006(3) 0.012(3)
C30 0.043(4) 0.040(3) 0.023(3) -0.005(2) 0.000(3) 0.016(3)
C31 0.034(3) 0.027(3) 0.031(3) 0.001(2) -0.002(3) 0.008(3)
C32 0.029(3) 0.027(3) 0.025(3) 0.007(2) 0.001(2) 0.004(2)
C33 0.035(4) 0.018(3) 0.027(3) 0.008(2) 0.014(3) 0.009(2)
C34 0.039(4) 0.031(3) 0.026(3) 0.007(2) 0.006(3) 0.013(3)
C35 0.059(5) 0.038(3) 0.029(3) 0.012(3) 0.020(3) 0.020(3)
C36 0.056(5) 0.031(3) 0.053(4) 0.020(3) 0.039(4) 0.013(3)
C37 0.036(4) 0.026(3) 0.051(4) 0.004(3) 0.018(3) 0.004(3)
C38 0.031(4) 0.025(3) 0.030(3) 0.003(2) 0.005(3) 0.005(3)

loop_
_atom_site_label
_atom_site_type_symbol
_atom_site_fract_x
_atom_site_fract_y
_atom_site_fract_z
_atom_site_U_iso_or_equiv
_atom_site_thermal_displace_type
_atom_site_occupancy
_atom_site_calc_flag
_atom_site_refinement_flags
_atom_site_disorder_group
Pt1 Pt -0.18855(2) 0.04151(2) 0.228970(14) 0.02292(7) Uani 1 d D .
Cl1 Cl 0.03256(13) 0.06405(11) 0.18266(10) 0.0370(4) Uani 1 d . .
B1 B -0.3688(9) 0.0313(7) 0.2762(6) 0.024(2) Uani 0.749(6) d PD 1
N1 N -0.4847(6) -0.0052(5) 0.2220(4) 0.028(2) Uani 0.749(6) d PD 1
Cl2 Cl -0.3733(4) 0.0740(3) 0.4018(2) 0.0335(8) Uani 0.749(6) d PD 1
C1 C -0.6114(8) -0.0143(11) 0.2561(8) 0.047(3) Uani 0.749(6) d PD 1
H1A H -0.6035(11) 0.0044(58) 0.3251(9) 0.070 Uiso 0.749(6) calc PR 1
H1B H -0.6662(20) -0.0934(14) 0.2390(39) 0.070 Uiso 0.749(6) calc PR 1
H1C H -0.6496(26) 0.0399(35) 0.2270(35) 0.070 Uiso 0.749(6) calc PR 1
C2 C -0.4943(18) -0.0415(19) 0.1223(10) 0.038(5) Uani 0.749(6) d PD 1
H2A H -0.5330(47) 0.0088(32) 0.0883(10) 0.057 Uiso 0.749(6) calc PR 1
H2B H -0.5479(45) -0.1215(23) 0.1093(11) 0.057 Uiso 0.749(6) calc PR 1
H2C H -0.4086(19) -0.0366(48) 0.1011(12) 0.057 Uiso 0.749(6) calc PR 1
B1' B -0.3831(19) -0.0008(21) 0.2188(15) 0.026(6) Uani 0.251(6) d PDU 2
N1' N -0.4549(19) 0.0200(17) 0.2906(16) 0.041(6) Uani 0.251(6) d PD 2
Cl2' Cl -0.4610(15) -0.0528(17) 0.1040(9) 0.044(3) Uani 0.251(6) d PD 2
C1' C -0.5915(23) 0.0062(30) 0.2895(19) 0.028(8) Uani 0.251(6) d PDU 2
H1'A H -0.6299(33) -0.0164(140) 0.2244(23) 0.042 Uiso 0.251(6) calc PR 2
H1'B H -0.6070(23) 0.0794(44) 0.3144(106) 0.042 Uiso 0.251(6) calc PR 2
H1'C H -0.6302(32) -0.0539(94) 0.3291(90) 0.042 Uiso 0.251(6) calc PR 2
C2' C -0.4001(39) 0.0707(36) 0.3837(22) 0.017(11) Uani 0.251(6) d PDU 2
H2'A H -0.3075(43) 0.0802(89) 0.3870(31) 0.025 Uiso 0.251(6) calc PR 2
H2'B H -0.4391(83) 0.0201(55) 0.4303(24) 0.025 Uiso 0.251(6) calc PR 2
H2'C H -0.4163(90) 0.1464(52) 0.3975(35) 0.025 Uiso 0.251(6) calc PR 2
P1 P -0.16276(13) 0.23084(11) 0.20563(8) 0.0214(3) Uani 1 d . .
P2 P -0.21133(13) -0.14630(11) 0.25525(9) 0.0217(3) Uani 1 d . .
C3 C -0.1516(5) 0.2596(4) 0.0829(3) 0.0231(11) Uani 1 d . .
C4 C -0.1603(5) 0.3652(4) 0.0566(3) 0.0349(14) Uani 1 d . .
H4 H -0.1718(5) 0.4231(4) 0.1030(3) 0.042 Uiso 1 calc R .
C5 C -0.1521(6) 0.3859(5) -0.0373(4) 0.046(2) Uani 1 d . .
H5 H -0.1584(6) 0.4580(5) -0.0550(4) 0.056 Uiso 1 calc R .
C6 C -0.1349(6) 0.3030(5) -0.1049(4) 0.047(2) Uani 1 d . .
H6 H -0.1291(6) 0.3181(5) -0.1690(4) 0.057 Uiso 1 calc R .
C7 C -0.1259(5) 0.1984(5) -0.0802(4) 0.0407(15) Uani 1 d . .
H7 H -0.1138(5) 0.1412(5) -0.1271(4) 0.049 Uiso 1 calc R .
C8 C -0.1345(5) 0.1765(4) 0.0131(3) 0.0298(13) Uani 1 d . .
H8 H -0.1287(5) 0.1040(4) 0.0299(3) 0.036 Uiso 1 calc R .
C9 C -0.0144(5) 0.3158(4) 0.2696(3) 0.0212(11) Uani 1 d . .
C10 C 0.0830(5) 0.3909(4) 0.2282(3) 0.0277(12) Uani 1 d . .
H10 H 0.0724(5) 0.4006(4) 0.1632(3) 0.033 Uiso 1 calc R .
C11 C 0.1964(5) 0.4521(4) 0.2815(4) 0.0332(13) Uani 1 d . .
H11 H 0.2630(5) 0.5025(4) 0.2527(4) 0.040 Uiso 1 calc R .
C12 C 0.2111(5) 0.4390(4) 0.3761(4) 0.0334(13) Uani 1 d . .
H12 H 0.2873(5) 0.4818(4) 0.4127(4) 0.040 Uiso 1 calc R .
C13 C 0.1160(5) 0.3643(5) 0.4178(4) 0.0348(13) Uani 1 d . .
H13 H 0.1269(5) 0.3554(5) 0.4830(4) 0.042 Uiso 1 calc R .
C14 C 0.0055(5) 0.3026(4) 0.3650(3) 0.0338(13) Uani 1 d . .
H14 H -0.0588(5) 0.2500(4) 0.3940(3) 0.041 Uiso 1 calc R .
C15 C -0.2799(5) 0.3064(4) 0.2465(3) 0.0258(12) Uani 1 d . .
C16 C -0.2491(5) 0.3992(4) 0.3186(3) 0.0299(13) Uani 1 d . .
H16 H -0.1648(5) 0.4257(4) 0.3484(3) 0.036 Uiso 1 calc R .
C17 C -0.3417(6) 0.4521(5) 0.3463(4) 0.0398(15) Uani 1 d . .
H17 H -0.3200(6) 0.5149(5) 0.3954(4) 0.048 Uiso 1 calc R .
C18 C -0.4632(6) 0.4163(5) 0.3049(4) 0.041(2) Uani 1 d . .
H18 H -0.5254(6) 0.4542(5) 0.3245(4) 0.050 Uiso 1 calc R .
C19 C -0.4953(5) 0.3247(5) 0.2343(4) 0.0418(15) Uani 1 d . .
H19 H -0.5805(5) 0.2983(5) 0.2060(4) 0.050 Uiso 1 calc R .
C20 C -0.4034(5) 0.2703(5) 0.2041(4) 0.0355(14) Uani 1 d . .
H20 H -0.4256(5) 0.2084(5) 0.1542(4) 0.043 Uiso 1 calc R .
C21 C -0.0707(5) -0.1726(4) 0.3130(3) 0.0239(12) Uani 1 d . .
C22 C -0.0535(5) -0.2829(4) 0.3077(3) 0.0277(12) Uani 1 d . .
H22 H -0.1113(5) -0.3445(4) 0.2678(3) 0.033 Uiso 1 calc R .
C23 C 0.0464(5) -0.3041(5) 0.3595(4) 0.0344(14) Uani 1 d . .
H23 H 0.0567(5) -0.3799(5) 0.3555(4) 0.041 Uiso 1 calc R .
C24 C 0.1311(5) -0.2150(5) 0.4170(4) 0.0390(15) Uani 1 d . .
H24 H 0.2002(5) -0.2292(5) 0.4525(4) 0.047 Uiso 1 calc R .
C25 C 0.1156(6) -0.1049(5) 0.4231(4) 0.0404(14) Uani 1 d . .
H25 H 0.1735(6) -0.0437(5) 0.4633(4) 0.048 Uiso 1 calc R .
C26 C 0.0159(5) -0.0835(5) 0.3705(4) 0.0348(14) Uani 1 d . .
H26 H 0.0067(5) -0.0073(5) 0.3739(4) 0.042 Uiso 1 calc R .
C27 C -0.2493(5) -0.2441(4) 0.1452(3) 0.0238(12) Uani 1 d . .
C28 C -0.2072(5) -0.2001(4) 0.0612(3) 0.0304(13) Uani 1 d . .
H28 H -0.1592(5) -0.1214(4) 0.0633(3) 0.036 Uiso 1 calc R .
C29 C -0.2344(5) -0.2692(5) -0.0241(4) 0.0360(14) Uani 1 d . .
H29 H -0.2047(5) -0.2386(5) -0.0805(4) 0.043 Uiso 1 calc R .
C30 C -0.3052(5) -0.3836(5) -0.0278(4) 0.0352(14) Uani 1 d . .
H30 H -0.3259(5) -0.4311(5) -0.0868(4) 0.042 Uiso 1 calc R .
C31 C -0.3457(5) -0.4287(4) 0.0547(3) 0.0309(13) Uani 1 d . .
H31 H -0.3921(5) -0.5078(4) 0.0523(3) 0.037 Uiso 1 calc R .
C32 C -0.3189(5) -0.3591(4) 0.1407(3) 0.0275(12) Uani 1 d . .
H32 H -0.3483(5) -0.3904(4) 0.1969(3) 0.033 Uiso 1 calc R .
C33 C -0.3372(5) -0.2090(4) 0.3326(3) 0.0254(12) Uani 1 d . .
C34 C -0.3053(5) -0.2141(4) 0.4280(3) 0.0310(13) Uani 1 d . .
H34 H -0.2179(5) -0.1921(4) 0.4516(3) 0.037 Uiso 1 calc R .
C35 C -0.4013(6) -0.2514(5) 0.4882(4) 0.0394(15) Uani 1 d . .
H35 H -0.3797(6) -0.2550(5) 0.5530(4) 0.047 Uiso 1 calc R .
C36 C -0.5265(6) -0.2829(5) 0.4542(4) 0.044(2) Uani 1 d . .
H36 H -0.5918(6) -0.3084(5) 0.4957(4) 0.053 Uiso 1 calc R .
C37 C -0.5595(6) -0.2781(4) 0.3607(4) 0.0378(14) Uani 1 d . .
H37 H -0.6471(6) -0.2997(4) 0.3376(4) 0.045 Uiso 1 calc R .
C38 C -0.4635(5) -0.2413(4) 0.3000(4) 0.0294(13) Uani 1 d . .
H38 H -0.4861(5) -0.2387(4) 0.2352(4) 0.035 Uiso 1 calc R .

loop_
_atom_type_symbol
_atom_type_description
_atom_type_scat_dispersion_real
_atom_type_scat_dispersion_imag
_atom_type_scat_source
C C 0.0033 0.0016 'International Tables Vol C Tables 4.2.6.8 and 6.1.1.4'
H H 0.0000 0.0000 'International Tables Vol C Tables 4.2.6.8 and 6.1.1.4'
B B 0.0013 0.0007 'International Tables Vol C Tables 4.2.6.8 and 6.1.1.4'
N N 0.0061 0.0033 'International Tables Vol C Tables 4.2.6.8 and 6.1.1.4'
P P 0.1023 0.0942 'International Tables Vol C Tables 4.2.6.8 and 6.1.1.4'
Cl Cl 0.1484 0.1585 'International Tables Vol C Tables 4.2.6.8 and 6.1.1.4'
Pt Pt -1.7033 8.3905 'International Tables Vol C Tables 4.2.6.8 and 6.1.1.4'

loop_
_geom_angle_atom_site_label_1
_geom_angle_atom_site_label_2
_geom_angle_atom_site_label_3
_geom_angle
B1' Pt1 P2 86.0(7)
B1 Pt1 P2 89.9(2)
B1' Pt1 P1 94.7(7)
B1 Pt1 P1 90.4(2)
P2 Pt1 P1 178.73(5)
B1' Pt1 Cl1 159.9(6)
B1 Pt1 Cl1 175.9(2)
P2 Pt1 Cl1 91.82(4)
P1 Pt1 Cl1 87.79(4)
N1 B1 Cl2 117.4(7)
N1 B1 Pt1 126.7(6)
Cl2 B1 Pt1 115.9(4)
B1 N1 C2 122.9(9)
B1 N1 C1 126.4(7)
C2 N1 C1 110.7(9)
N1' B1' Cl2' 118.6(17)
N1' B1' Pt1 124.4(16)
Cl2' B1' Pt1 116.6(11)
B1' N1' C2' 122.8(26)
B1' N1' C1' 129.6(22)
C2' N1' C1' 107.5(24)
C9 P1 C3 106.8(2)
C9 P1 C15 103.3(2)
C3 P1 C15 102.5(2)
C9 P1 Pt1 107.77(15)
C3 P1 Pt1 114.9(2)
C15 P1 Pt1 120.4(2)
C21 P2 C27 106.1(2)
C21 P2 C33 101.6(2)
C27 P2 C33 104.6(2)
C21 P2 Pt1 114.9(2)
C27 P2 Pt1 111.7(2)
C33 P2 Pt1 116.76(15)
C4 C3 C8 118.6(4)
C4 C3 P1 120.6(3)
C8 C3 P1 120.8(4)
C5 C4 C3 120.0(5)
C6 C5 C4 120.5(5)
C5 C6 C7 120.3(5)
C6 C7 C8 119.7(5)
C7 C8 C3 120.9(5)
C10 C9 C14 118.1(5)
C10 C9 P1 123.6(4)
C14 C9 P1 118.3(4)
C9 C10 C11 120.5(4)
C12 C11 C10 119.7(5)
C13 C12 C11 120.5(5)
C14 C13 C12 119.8(5)
C13 C14 C9 121.4(5)
C20 C15 C16 118.7(5)
C20 C15 P1 118.7(4)
C16 C15 P1 122.6(4)
C17 C16 C15 119.8(5)
C18 C17 C16 121.5(6)
C17 C18 C19 119.4(5)
C18 C19 C20 120.4(6)
C15 C20 C19 120.2(5)
C26 C21 C22 118.6(5)
C26 C21 P2 119.7(4)
C22 C21 P2 121.4(4)
C23 C22 C21 121.0(5)
C24 C23 C22 119.8(5)
C23 C24 C25 120.1(5)
C24 C25 C26 120.1(6)
C25 C26 C21 120.4(5)
C32 C27 C28 118.7(4)
C32 C27 P2 123.1(3)
C28 C27 P2 118.2(4)
C29 C28 C27 120.9(5)
C28 C29 C30 119.8(5)
C31 C30 C29 120.0(5)
C30 C31 C32 120.3(5)
C31 C32 C27 120.3(4)
C38 C33 C34 119.1(5)
C38 C33 P2 120.7(4)
C34 C33 P2 120.0(4)
C35 C34 C33 120.0(5)
C36 C35 C34 119.9(5)
C35 C36 C37 120.8(5)
C36 C37 C38 119.4(6)
C33 C38 C37 120.8(5)

loop_
_geom_bond_atom_site_label_1
_geom_bond_atom_site_label_2
_geom_bond_distance
Pt1 B1' 2.03(2)
Pt1 B1 2.075(10)
Pt1 P2 2.288(2)
Pt1 P1 2.291(2)
Pt1 Cl1 2.470(2)
B1 N1 1.385(10)
B1 Cl2 1.815(8)
N1 C2 1.433(14)
N1 C1 1.460(9)
B1' N1' 1.36(2)
B1' Cl2' 1.78(2)
N1' C2' 1.43(2)
N1' C1' 1.45(2)
P1 C9 1.809(5)
P1 C3 1.817(5)
P1 C15 1.838(5)
P2 C21 1.821(5)
P2 C27 1.823(5)
P2 C33 1.844(5)
C3 C4 1.392(6)
C3 C8 1.395(6)
C4 C5 1.386(7)
C5 C6 1.373(7)
C6 C7 1.375(7)
C7 C8 1.382(7)
C9 C10 1.392(6)
C9 C14 1.397(7)
C10 C11 1.397(7)
C11 C12 1.378(7)
C12 C13 1.377(7)
C13 C14 1.374(7)
C15 C20 1.384(7)
C15 C16 1.398(7)
C16 C17 1.381(7)
C17 C18 1.360(8)
C18 C19 1.376(8)
C19 C20 1.396(7)
C21 C26 1.387(7)
C21 C22 1.390(6)
C22 C23 1.380(7)
C23 C24 1.378(8)
C24 C25 1.381(7)
C25 C26 1.385(7)
C27 C32 1.386(6)
C27 C28 1.403(6)
C28 C29 1.375(7)
C29 C30 1.384(7)
C30 C31 1.383(7)
C31 C32 1.385(7)
C33 C38 1.367(7)
C33 C34 1.397(7)
C34 C35 1.389(7)
C35 C36 1.362(8)
C36 C37 1.374(8)
C37 C38 1.392(7)
